data_7213400
loop_
_publ_author_name
'Ishii, Keitaro'
'Shimada, Yukio'
'Sugiyama, Shigeo'
'Noji, Masahiro'

_publ_section_title
;
 Photoreactions of \b-aziridinylacrylonitrile. 1,3-Dipolar cycloadditions
 of photoinduced azomethine ylide
;
_journal_issue 18
_journal_name_full 'Journal of the Chemical Society, Perkin Transactions 1'
_journal_page_first 3022
_journal_paper_doi 10.1039/b004850j
_journal_year 2000
_chemical_formula_sum 'C24 H24 N4'
_chemical_formula_weight 368.48
_chemical_melting_point 386
_space_group_IT_number 14
_symmetry_cell_setting monoclinic
_symmetry_Int_Tables_number 14
_symmetry_space_group_name_Hall '-P 2yn'
_symmetry_space_group_name_H-M 'P 1 21/n 1'
_audit_creation_date 'Tue Nov. 23 10:23:41 1999'
_audit_creation_method 'from TEXRAY.INF file'
_cell_angle_alpha 90
_cell_angle_beta 97.916(8)
_cell_angle_gamma 90
_cell_formula_units_Z 4
_cell_length_a 18.906(2)
_cell_length_b 5.616(6)
_cell_length_c 20.119(2)
_cell_measurement_reflns_used 25
_cell_measurement_temperature 298.2
_cell_measurement_theta_max 30.0
_cell_measurement_theta_min 28.7
_cell_volume 2116(2)
_computing_cell_refinement 'Rigaku/AFC Diffractometer Control'
_computing_data_collection 'Rigaku/AFC Diffractometer Control'
_computing_data_reduction teXsan
_computing_publication_material teXsan
_computing_structure_refinement teXsan
_diffrn_ambient_temperature 298.2
_diffrn_measurement_device_type 'Rigaku AFC7R'
_diffrn_measurement_method \w-2\q
_diffrn_orient_matrix_UB_11 0.04208
_diffrn_orient_matrix_UB_12 0.00262
_diffrn_orient_matrix_UB_13 -0.02515
_diffrn_orient_matrix_UB_21 -0.03287
_diffrn_orient_matrix_UB_22 -0.00050
_diffrn_orient_matrix_UB_23 -0.04342
_diffrn_orient_matrix_UB_31 -0.00071
_diffrn_orient_matrix_UB_32 0.17805
_diffrn_orient_matrix_UB_33 0.00025
_diffrn_radiation_detector 'scintillation counter'
_diffrn_radiation_monochromator graphite
_diffrn_radiation_source 'Rigaku rotating anode'
_diffrn_radiation_type 'Cu K\a'
_diffrn_radiation_wavelength 1.54178
_diffrn_reflns_av_R_equivalents 0.039
_diffrn_reflns_av_sigmaI/netI 0.095
_diffrn_reflns_limit_h_max 22
_diffrn_reflns_limit_h_min 0
_diffrn_reflns_limit_k_max 6
_diffrn_reflns_limit_k_min 0
_diffrn_reflns_limit_l_max 23
_diffrn_reflns_limit_l_min -24
_diffrn_reflns_number 4418
_diffrn_reflns_reduction_process 'Lp corrections applied'
_diffrn_reflns_theta_max 68.07
_diffrn_reflns_theta_min 3.01
_diffrn_standards_decay_% -4.46
_diffrn_standards_interval_count 150
_diffrn_standards_number 3
_exptl_absorpt_coefficient_mu 0.542
_exptl_absorpt_correction_T_max 1.000
_exptl_absorpt_correction_T_min 0.961
_exptl_absorpt_correction_type '\y scans(North, Phillips & Mathews, 1968)'
_exptl_crystal_colour colourless
_exptl_crystal_density_diffrn 1.157
_exptl_crystal_density_meas ?
_exptl_crystal_description prismatic
_exptl_crystal_F_000 784.00
_exptl_crystal_size_max 0.700
_exptl_crystal_size_mid 0.200
_exptl_crystal_size_min 0.200
_refine_diff_density_max 0.11
_refine_diff_density_min -0.24
_refine_ls_extinction_method none
_refine_ls_goodness_of_fit_obs 1.047
_refine_ls_hydrogen_treatment refall
_refine_ls_matrix_type full
_refine_ls_number_constraints 0
_refine_ls_number_parameters 349
_refine_ls_number_reflns 1704
_refine_ls_number_restraints 0
_refine_ls_R_factor_obs 0.0468
_refine_ls_shift/esd_max 0.0030
_refine_ls_shift/esd_mean 0.0010
_refine_ls_structure_factor_coef F
_refine_ls_weighting_details 'w = 1/[\s^2^(Fo) + 0.00276|Fo|^2^]'
_refine_ls_weighting_scheme calc
_refine_ls_wR_factor_obs 0.0660
_reflns_number_observed 1704
_reflns_number_total 4284
_reflns_observed_criterion >2.0sigma(I)
_cod_data_source_file b004850jsup1.cif
_cod_data_source_block 1
_cod_depositor_comments
;
The following automatic conversions were performed:

'_exptl_crystal_density_meas' value 'not measured' was changed to '?'
- the value is perceived as not measured.

Automatic conversion script
Id: cif_fix_values 3008 2015-01-20 13:52:24Z robertas 

The following automatic conversions were performed:

'_refine_ls_weighting_scheme' value 'w = 1/[\s^2^(Fo) +
0.00276|Fo|^2^]' was changed to 'calc'. New tag
'_refine_ls_weighting_details' was created. The value of the new tag
was set to 'w = 1/[\s^2^(Fo) + 0.00276|Fo|^2^]'.

Automatic conversion script
Id: cif_fix_values 3143 2015-03-26 13:38:13Z robertas 
;
_cod_original_cell_volume 2115(2)
_cod_original_sg_symbol_H-M 'P 21/n  '
_cod_original_formula_sum 'C24 H24 N4 '
_cod_database_code 7213400

loop_
_symmetry_equiv_pos_as_xyz
x,y,z
1/2-x,1/2+y,1/2-z
-x,-y,-z
1/2+x,1/2-y,1/2+z

loop_
_atom_site_aniso_label
_atom_site_aniso_U_11
_atom_site_aniso_U_22
_atom_site_aniso_U_33
_atom_site_aniso_U_12
_atom_site_aniso_U_13
_atom_site_aniso_U_23
N(1) 0.058(2) 0.070(2) 0.056(1) -0.006(1) 0.011(1) -0.001(1)
N(16) 0.123(3) 0.090(3) 0.106(3) -0.002(2) -0.020(2) -0.011(2)
N(18) 0.102(2) 0.064(2) 0.074(2) -0.004(2) 0.018(2) -0.002(2)
N(20) 0.057(2) 0.120(3) 0.074(2) -0.005(2) 0.006(1) -0.005(2)
C(2) 0.065(2) 0.051(2) 0.063(2) 0.003(2) 0.004(1) -0.005(2)
C(3) 0.067(2) 0.053(2) 0.055(2) 0.007(2) 0.012(2) -0.005(2)
C(4) 0.063(2) 0.062(2) 0.056(2) 0.009(2) 0.011(1) 0.001(2)
C(5) 0.070(2) 0.066(2) 0.061(2) -0.007(2) 0.006(2) 0.011(2)
C(6) 0.066(2) 0.086(3) 0.077(2) -0.016(2) 0.014(2) -0.002(2)
C(7) 0.056(2) 0.082(3) 0.071(2) -0.001(2) 0.014(2) 0.012(2)
C(8) 0.092(3) 0.091(3) 0.082(3) -0.004(2) 0.029(2) 0.002(2)
C(9) 0.114(4) 0.109(4) 0.091(3) 0.006(3) 0.028(3) -0.008(3)
C(10) 0.088(3) 0.147(5) 0.085(3) 0.019(3) 0.029(3) 0.005(3)
C(11) 0.093(3) 0.169(6) 0.085(3) -0.013(4) 0.035(3) 0.028(4)
C(12) 0.081(3) 0.119(4) 0.088(3) -0.022(3) 0.024(2) 0.013(3)
C(13) 0.068(2) 0.061(2) 0.068(2) 0.008(2) 0.009(2) -0.001(2)
C(14) 0.065(2) 0.072(2) 0.067(2) 0.010(2) -0.001(2) 0.004(2)
C(15) 0.078(2) 0.075(3) 0.069(2) 0.003(2) -0.005(2) 0.000(2)
C(17) 0.072(2) 0.054(2) 0.054(2) -0.001(2) 0.015(1) -0.003(2)
C(19) 0.057(2) 0.077(2) 0.065(2) -0.004(2) 0.012(2) -0.002(2)
C(21) 0.080(3) 0.138(5) 0.093(3) -0.032(3) 0.021(2) -0.004(3)
C(22) 0.081(3) 0.119(4) 0.090(3) -0.022(3) -0.006(2) -0.006(3)
C(23) 0.060(2) 0.102(3) 0.077(2) -0.004(2) -0.006(2) -0.023(2)
C(24) 0.067(3) 0.125(4) 0.086(3) 0.003(3) 0.005(2) -0.012(3)
C(25) 0.084(3) 0.124(4) 0.104(3) -0.005(3) 0.004(3) 0.003(3)
C(26) 0.101(4) 0.176(7) 0.101(4) -0.006(4) 0.021(3) 0.003(4)
C(27) 0.109(4) 0.182(6) 0.124(4) 0.029(4) 0.046(4) -0.018(5)
C(28) 0.104(4) 0.118(4) 0.111(4) 0.023(3) 0.010(3) -0.016(3)

loop_
_atom_site_label
_atom_site_fract_x
_atom_site_fract_y
_atom_site_fract_z
_atom_site_U_iso_or_equiv
_atom_site_thermal_displace_type
_atom_site_calc_flag
_atom_site_occupancy
N1 0.4263(1) 0.2525(5) 0.6813(1) 0.0612(8) Uani d 1.00
N16 0.3140(2) -0.1129(8) 0.4705(2) 0.110(1) Uani d 1.00
N18 0.5246(2) 0.7103(6) 0.5712(2) 0.079(1) Uani d 1.00
N20 0.6577(2) 0.3202(7) 0.7487(2) 0.084(1) Uani d 1.00
C2 0.4267(2) 0.2178(6) 0.6091(2) 0.0601(10) Uani d 1.00
C3 0.5058(2) 0.2670(6) 0.6023(2) 0.0580(10) Uani d 1.00
C4 0.5477(2) 0.1934(6) 0.6721(2) 0.0600(10) Uani d 1.00
C5 0.4885(2) 0.1162(7) 0.7122(2) 0.066(1) Uani d 1.00
C6 0.3593(2) 0.1797(8) 0.7042(2) 0.076(1) Uani d 1.00
C7 0.3517(2) 0.2745(7) 0.7729(2) 0.069(1) Uani d 1.00
C8 0.3840(2) 0.4819(8) 0.7976(2) 0.087(1) Uani d 1.00
C9 0.3736(3) 0.5721(9) 0.8605(2) 0.103(2) Uani d 1.00
C10 0.3307(3) 0.452(1) 0.8978(3) 0.105(2) Uani d 1.00
C11 0.2982(3) 0.249(1) 0.8744(3) 0.114(2) Uani d 1.00
C12 0.3086(2) 0.1589(10) 0.8121(2) 0.095(2) Uani d 1.00
C13 0.3750(2) 0.3775(7) 0.5681(2) 0.065(1) Uani d 1.00
C14 0.3300(2) 0.3124(7) 0.5155(2) 0.069(1) Uani d 1.00
C15 0.3218(2) 0.0747(8) 0.4909(2) 0.076(1) Uani d 1.00
C17 0.5171(2) 0.5159(6) 0.5853(1) 0.059(1) Uani d 1.00
C19 0.5915(2) 0.3907(7) 0.7063(2) 0.066(1) Uani d 1.00
C21 0.6617(2) 0.463(1) 0.6877(2) 0.103(2) Uani d 1.00
C22 0.6726(3) 0.456(1) 0.8116(2) 0.098(2) Uani d 1.00
C23 0.6416(2) 0.3327(8) 0.8660(2) 0.081(1) Uani d 1.00
C24 0.6707(2) 0.126(1) 0.8932(2) 0.093(2) Uani d 1.00
C25 0.6439(3) 0.001(1) 0.9426(3) 0.105(2) Uani d 1.00
C26 0.5847(3) 0.086(1) 0.9652(3) 0.125(2) Uani d 1.00
C27 0.5521(4) 0.289(1) 0.9391(3) 0.136(3) Uani d 1.00
C28 0.5806(3) 0.413(1) 0.8892(3) 0.112(2) Uani d 1.00
H2 0.420(1) 0.045(5) 0.596(1) 0.047(7) Uiso calc 1.00
H3 0.520(1) 0.171(5) 0.569(1) 0.041(7) Uiso calc 1.00
H4 0.579(2) 0.064(6) 0.665(2) 0.065(8) Uiso calc 1.00
H5A 0.479(2) -0.063(6) 0.706(2) 0.061(8) Uiso calc 1.00
H5B 0.499(2) 0.150(7) 0.761(2) 0.089(9) Uiso calc 1.00
H6A 0.318(2) 0.256(7) 0.672(2) 0.100(9) Uiso calc 1.00
H6B 0.355(2) -0.012(7) 0.704(2) 0.090(9) Uiso calc 1.00
H8 0.414(3) 0.560(8) 0.772(2) 0.119(9) Uiso calc 1.00
H9 0.401(3) 0.724(9) 0.875(2) 0.134(8) Uiso calc 1.00
H10 0.322(2) 0.518(8) 0.942(2) 0.106(9) Uiso calc 1.00
H11 0.269(3) 0.16(1) 0.896(3) 0.166(7) Uiso calc 1.00
H12 0.287(2) 0.012(7) 0.795(2) 0.093(9) Uiso calc 1.00
H13 0.377(2) 0.539(7) 0.579(2) 0.075(9) Uiso calc 1.00
H14 0.298(2) 0.414(5) 0.491(2) 0.056(8) Uiso calc 1.00
H19 0.566(2) 0.516(5) 0.726(1) 0.055(8) Uiso calc 1.00
H21A 0.680(2) 0.359(8) 0.653(2) 0.111(9) Uiso calc 1.00
H21B 0.674(3) 0.634(8) 0.694(2) 0.118(9) Uiso calc 1.00
H22A 0.724(3) 0.474(7) 0.821(2) 0.112(9) Uiso calc 1.00
H22B 0.656(2) 0.616(8) 0.804(2) 0.104(9) Uiso calc 1.00
H24 0.705(3) 0.073(8) 0.875(2) 0.119(8) Uiso calc 1.00
H25 0.666(3) -0.170(9) 0.960(3) 0.141(8) Uiso calc 1.00
H26 0.570(3) 0.00(1) 1.000(3) 0.145(7) Uiso calc 1.00
H27 0.514(4) 0.34(1) 0.954(4) 0.202(6) Uiso calc 1.00
H28 0.567(3) 0.562(8) 0.870(3) 0.116(9) Uiso calc 1.00

loop_
_atom_type_symbol
_atom_type_oxidation_number
_atom_type_number_in_cell
_atom_type_scat_dispersion_real
_atom_type_scat_dispersion_imag
_atom_type_scat_source
C 0 96 0.018 0.009
;International Tables for Crystallography
(1992, Vol. C, Tables 4.2.6.8 and 6.1.1.1)
;
H 0 96 0.000 0.000
;International Tables for Crystallography
(1992, Vol. C, Table 6.1.1.2)
;
N 0 16 0.031 0.018
;International Tables for Crystallography
(1992, Vol. C, Tables 4.2.6.8 and 6.1.1.1)
;

loop_
_geom_angle_atom_site_label_1
_geom_angle_atom_site_label_2
_geom_angle_atom_site_label_3
_geom_angle
_geom_angle_site_symmetry_1
_geom_angle_site_symmetry_2
_geom_angle_site_symmetry_3
_geom_angle_publ_flag
C2 N1 C5 103.6(3) 1_555 1_555 1_555 yes
C2 N1 C6 113.4(3) 1_555 1_555 1_555 yes
C5 N1 C6 113.5(3) 1_555 1_555 1_555 yes
C19 N20 C21 60.5(3) 1_555 1_555 1_555 yes
C19 N20 C22 114.1(4) 1_555 1_555 1_555 yes
C21 N20 C22 114.1(4) 1_555 1_555 1_555 yes
N1 C2 C3 101.6(2) 1_555 1_555 1_555 yes
N1 C2 C13 112.0(3) 1_555 1_555 1_555 yes
N1 C2 H2 112(1) 1_555 1_555 1_555 no
C3 C2 C13 114.4(3) 1_555 1_555 1_555 yes
C3 C2 H2 103(1) 1_555 1_555 1_555 no
C13 C2 H2 112(1) 1_555 1_555 1_555 no
C2 C3 C4 104.4(3) 1_555 1_555 1_555 yes
C2 C3 C17 111.5(3) 1_555 1_555 1_555 yes
C2 C3 H3 110(1) 1_555 1_555 1_555 no
C4 C3 C17 112.9(3) 1_555 1_555 1_555 yes
C4 C3 H3 108(1) 1_555 1_555 1_555 no
C17 C3 H3 108(1) 1_555 1_555 1_555 no
C3 C4 C5 103.3(3) 1_555 1_555 1_555 yes
C3 C4 C19 113.3(3) 1_555 1_555 1_555 yes
C3 C4 H4 107(1) 1_555 1_555 1_555 no
C5 C4 C19 111.6(3) 1_555 1_555 1_555 yes
C5 C4 H4 111(1) 1_555 1_555 1_555 no
C19 C4 H4 108(1) 1_555 1_555 1_555 no
N1 C5 C4 103.4(3) 1_555 1_555 1_555 yes
N1 C5 H5A 110(1) 1_555 1_555 1_555 no
N1 C5 H5B 111(2) 1_555 1_555 1_555 no
C4 C5 H5A 110(1) 1_555 1_555 1_555 no
C4 C5 H5B 113(2) 1_555 1_555 1_555 no
H5A C5 H5B 107(2) 1_555 1_555 1_555 no
N1 C6 C7 112.7(3) 1_555 1_555 1_555 yes
N1 C6 H6A 107(2) 1_555 1_555 1_555 no
N1 C6 H6B 109(2) 1_555 1_555 1_555 no
C7 C6 H6A 105(2) 1_555 1_555 1_555 no
C7 C6 H6B 110(1) 1_555 1_555 1_555 no
H6A C6 H6B 110(3) 1_555 1_555 1_555 no
C6 C7 C8 122.5(3) 1_555 1_555 1_555 yes
C6 C7 C12 120.0(4) 1_555 1_555 1_555 yes
C8 C7 C12 117.5(4) 1_555 1_555 1_555 yes
C7 C8 C9 121.5(4) 1_555 1_555 1_555 yes
C7 C8 H8 117(2) 1_555 1_555 1_555 no
C9 C8 H8 120(2) 1_555 1_555 1_555 no
C8 C9 C10 119.1(5) 1_555 1_555 1_555 yes
C8 C9 H9 115(2) 1_555 1_555 1_555 no
C10 C9 H9 125(2) 1_555 1_555 1_555 no
C9 C10 C11 120.5(5) 1_555 1_555 1_555 yes
C9 C10 H10 119(2) 1_555 1_555 1_555 no
C11 C10 H10 120(2) 1_555 1_555 1_555 no
C10 C11 C12 120.5(5) 1_555 1_555 1_555 yes
C10 C11 H11 124(4) 1_555 1_555 1_555 no
C12 C11 H11 114(4) 1_555 1_555 1_555 no
C7 C12 C11 121.0(5) 1_555 1_555 1_555 yes
C7 C12 H12 116(2) 1_555 1_555 1_555 no
C11 C12 H12 122(2) 1_555 1_555 1_555 no
C2 C13 C14 125.5(4) 1_555 1_555 1_555 yes
C2 C13 H13 116(2) 1_555 1_555 1_555 no
C14 C13 H13 117(2) 1_555 1_555 1_555 no
C13 C14 C15 124.6(4) 1_555 1_555 1_555 yes
C13 C14 H14 124(1) 1_555 1_555 1_555 no
C15 C14 H14 111(1) 1_555 1_555 1_555 no
N16 C15 C14 178.6(4) 1_555 1_555 1_555 yes
N18 C17 C3 178.6(4) 1_555 1_555 1_555 yes
N20 C19 C4 116.2(3) 1_555 1_555 1_555 yes
N20 C19 C21 60.0(3) 1_555 1_555 1_555 yes
N20 C19 H19 112(1) 1_555 1_555 1_555 no
C4 C19 C21 123.0(4) 1_555 1_555 1_555 yes
C4 C19 H19 116(1) 1_555 1_555 1_555 no
C21 C19 H19 114(1) 1_555 1_555 1_555 no
N20 C21 C19 59.5(2) 1_555 1_555 1_555 yes
N20 C21 H21A 108(2) 1_555 1_555 1_555 no
N20 C21 H21B 116(2) 1_555 1_555 1_555 no
C19 C21 H21A 115(2) 1_555 1_555 1_555 no
C19 C21 H21B 115(2) 1_555 1_555 1_555 no
H21A C21 H21B 124(4) 1_555 1_555 1_555 no
N20 C22 C23 110.2(4) 1_555 1_555 1_555 yes
N20 C22 H22A 107(2) 1_555 1_555 1_555 no
N20 C22 H22B 108(2) 1_555 1_555 1_555 no
C23 C22 H22A 112(2) 1_555 1_555 1_555 no
C23 C22 H22B 114(2) 1_555 1_555 1_555 no
H22A C22 H22B 103(3) 1_555 1_555 1_555 no
C22 C23 C24 120.9(4) 1_555 1_555 1_555 yes
C22 C23 C28 122.1(5) 1_555 1_555 1_555 yes
C24 C23 C28 116.9(5) 1_555 1_555 1_555 yes
C23 C24 C25 123.8(5) 1_555 1_555 1_555 yes
C23 C24 H24 114(3) 1_555 1_555 1_555 no
C25 C24 H24 121(3) 1_555 1_555 1_555 no
C24 C25 C26 118.2(6) 1_555 1_555 1_555 yes
C24 C25 H25 121(2) 1_555 1_555 1_555 no
C26 C25 H25 120(2) 1_555 1_555 1_555 no
C25 C26 C27 121.0(6) 1_555 1_555 1_555 yes
C25 C26 H26 114(3) 1_555 1_555 1_555 no
C27 C26 H26 123(3) 1_555 1_555 1_555 no
C26 C27 C28 119.7(6) 1_555 1_555 1_555 yes
C26 C27 H27 120(5) 1_555 1_555 1_555 no
C28 C27 H27 119(5) 1_555 1_555 1_555 no
C23 C28 C27 120.5(6) 1_555 1_555 1_555 yes
C23 C28 H28 110(3) 1_555 1_555 1_555 no
C27 C28 H28 128(3) 1_555 1_555 1_555 no

loop_
_geom_bond_atom_site_label_1
_geom_bond_atom_site_label_2
_geom_bond_distance
_geom_bond_site_symmetry_1
_geom_bond_site_symmetry_2
_geom_bond_publ_flag
N1 C2 1.469(4) 1_555 1_555 yes
N1 C5 1.468(4) 1_555 1_555 yes
N1 C6 1.463(4) 1_555 1_555 yes
N16 C15 1.133(5) 1_555 1_555 yes
N18 C17 1.141(4) 1_555 1_555 yes
N20 C19 1.468(4) 1_555 1_555 yes
N20 C21 1.475(6) 1_555 1_555 yes
N20 C22 1.471(6) 1_555 1_555 yes
C2 C3 1.545(4) 1_555 1_555 yes
C2 C13 1.490(5) 1_555 1_555 yes
C3 C4 1.571(4) 1_555 1_555 yes
C3 C17 1.461(5) 1_555 1_555 yes
C4 C5 1.529(5) 1_555 1_555 yes
C4 C19 1.492(5) 1_555 1_555 yes
C6 C7 1.505(5) 1_555 1_555 yes
C7 C8 1.376(6) 1_555 1_555 yes
C7 C12 1.374(5) 1_555 1_555 yes
C8 C9 1.403(6) 1_555 1_555 yes
C9 C10 1.359(7) 1_555 1_555 yes
C10 C11 1.348(8) 1_555 1_555 yes
C11 C12 1.391(7) 1_555 1_555 yes
C13 C14 1.315(5) 1_555 1_555 yes
C14 C15 1.424(6) 1_555 1_555 yes
C19 C21 1.484(5) 1_555 1_555 yes
C22 C23 1.482(6) 1_555 1_555 yes
C23 C24 1.367(6) 1_555 1_555 yes
C23 C28 1.378(6) 1_555 1_555 yes
C24 C25 1.369(7) 1_555 1_555 yes
C25 C26 1.350(8) 1_555 1_555 yes
C26 C27 1.370(9) 1_555 1_555 yes
C27 C28 1.389(9) 1_555 1_555 yes

loop_
_geom_contact_atom_site_label_1
_geom_contact_atom_site_label_2
_geom_contact_distance
_geom_contact_site_symmetry_1
_geom_contact_site_symmetry_2
N16 C14 3.354(6) 1_555 1_545
N18 C3 3.218(5) 1_555 1_565
N18 C4 3.381(5) 1_555 1_565
N18 C17 3.386(4) 1_555 3_666
